data_7201761
loop_
_publ_author_name
'Dobrzycki, Lukasz'
'Wo\'zniak, Krzysztof'

_publ_section_title
;
 Structures of hybrid inorganic--organic salts with benzidine dication
 derivatives
;
_journal_issue 5
_journal_name_full CrystEngComm
_journal_page_first 525
_journal_paper_doi 10.1039/b714587j
_journal_volume 10
_journal_year 2008
_chemical_formula_sum 'C14 H18 Cl4 Hg N2'
_chemical_formula_weight 556.69
_chemical_name_systematic
;
?
;
_space_group_IT_number 15
_symmetry_cell_setting monoclinic
_symmetry_space_group_name_Hall '-C 2yc'
_symmetry_space_group_name_H-M 'C 1 2/c 1'
_atom_sites_solution_hydrogens geom
_atom_sites_solution_primary direct
_atom_sites_solution_secondary difmap
_audit_creation_method SHELXL-97
_cell_angle_alpha 90.00
_cell_angle_beta 107.361(6)
_cell_angle_gamma 90.00
_cell_formula_units_Z 8
_cell_length_a 23.7172(16)
_cell_length_b 6.6016(6)
_cell_length_c 23.7876(16)
_cell_measurement_temperature 100(2)
_cell_volume 3554.8(5)
_computing_cell_refinement
;
CrysAlis RED, Oxford Diffraction Ltd.,
Version 1.171.28cycle2 beta (release 25-10-2005 CrysAlis171 .NET)
(compiled Oct 25 2005,08:50:05)
;
_computing_data_collection
;
CrysAlis CCD, Oxford Diffraction Ltd.,
Version 1.171.28cycle2 beta (release 25-10-2005 CrysAlis171 .NET)
(compiled Oct 25 2005,08:50:05)
;
_computing_data_reduction
;
CrysAlis RED, Oxford Diffraction Ltd.,
Version 1.171.28cycle2 beta (release 25-10-2005 CrysAlis171 .NET)
(compiled Oct 25 2005,08:50:05)
;
_computing_structure_refinement 'SHELXL-97 (Sheldrick, 1997)'
_computing_structure_solution 'SHELXS-97 (Sheldrick, 1990)'
_diffrn_ambient_temperature 100(2)
_diffrn_detector_area_resol_mean 8.6479
_diffrn_measured_fraction_theta_full 0.991
_diffrn_measured_fraction_theta_max 0.955
_diffrn_measurement_device_type KM4CCD
_diffrn_measurement_method 'omega scan'
_diffrn_radiation_monochromator graphite
_diffrn_radiation_source 'fine-focus sealed tube'
_diffrn_radiation_type MoK\a
_diffrn_radiation_wavelength 0.71073
_diffrn_reflns_av_R_equivalents 0.0409
_diffrn_reflns_av_sigmaI/netI 0.0576
_diffrn_reflns_limit_h_max 31
_diffrn_reflns_limit_h_min -30
_diffrn_reflns_limit_k_max 8
_diffrn_reflns_limit_k_min -8
_diffrn_reflns_limit_l_max 31
_diffrn_reflns_limit_l_min -32
_diffrn_reflns_number 31436
_diffrn_reflns_theta_full 28.00
_diffrn_reflns_theta_max 28.72
_diffrn_reflns_theta_min 2.90
_diffrn_standards_decay_% 2
_diffrn_standards_number '1 frame'
_exptl_absorpt_coefficient_mu 9.255
_exptl_absorpt_correction_T_max 0.83
_exptl_absorpt_correction_T_min 0.09
_exptl_absorpt_correction_type analytical
_exptl_absorpt_process_details
;
CrysAlis RED, Oxford Diffraction Ltd.,
Version 1.171.28cycle2 beta (release 25-10-2005 CrysAlis171 .NET)
(compiled Oct 25 2005,08:50:05)
Analytical numeric absorption correction using a multifaceted crystal
model based on expressions derived by R.C. Clark & J.S. Reid.
;
_exptl_crystal_colour colourless
_exptl_crystal_density_diffrn 2.080
_exptl_crystal_density_method 'not measured'
_exptl_crystal_description needle
_exptl_crystal_F_000 2112
_exptl_crystal_size_max 0.57
_exptl_crystal_size_mid 0.02
_exptl_crystal_size_min 0.02
_refine_diff_density_max 1.818
_refine_diff_density_min -1.021
_refine_diff_density_rms 0.338
_refine_ls_extinction_coef 0.00051(3)
_refine_ls_extinction_expression Fc^*^=kFc[1+0.001xFc^2^\l^3^/sin(2\q)]^-1/4^
_refine_ls_extinction_method SHELXL
_refine_ls_goodness_of_fit_ref 0.986
_refine_ls_hydrogen_treatment constr
_refine_ls_matrix_type full
_refine_ls_number_parameters 195
_refine_ls_number_reflns 4385
_refine_ls_number_restraints 0
_refine_ls_restrained_S_all 0.986
_refine_ls_R_factor_all 0.0642
_refine_ls_R_factor_gt 0.0282
_refine_ls_shift/su_max 0.002
_refine_ls_shift/su_mean 0.000
_refine_ls_structure_factor_coef Fsqd
_refine_ls_weighting_details 'calc w=1/[\s^2^(Fo^2^)+(0.0431P)^2^+0.0000P] where P=(Fo^2^+2Fc^2^)/3'
_refine_ls_weighting_scheme calc
_refine_ls_wR_factor_gt 0.0660
_refine_ls_wR_factor_ref 0.0842
_reflns_number_gt 2537
_reflns_number_total 4385
_reflns_threshold_expression >2sigma(I)
_cod_data_source_file b714587j.txt
_cod_data_source_block 1_HgCl4
_cod_depositor_comments
;
The following automatic conversions were performed:
'_symmetry_cell_setting' value 'Monoclinic' changed to 'monoclinic'
according to '/home/saulius/struct/CIF-dictionaries/cif_core.dic'
dictionary named 'cif_core.dic' version 2.4.1 from 2010-06-29.

Automatic conversion script
Id: cif_fix_enum 1527 2010-12-29 10:47:43Z saulius 
;
_cod_original_sg_symbol_H-M C2/c
_cod_database_code 7201761

loop_
_symmetry_equiv_pos_as_xyz
'x, y, z'
'-x, y, -z+1/2'
'x+1/2, y+1/2, z'
'-x+1/2, y+1/2, -z+1/2'
'-x, -y, -z'
'x, -y, z-1/2'
'-x+1/2, -y+1/2, -z'
'x+1/2, -y+1/2, z-1/2'

loop_
_atom_site_label
_atom_site_type_symbol
_atom_site_fract_x
_atom_site_fract_y
_atom_site_fract_z
_atom_site_U_iso_or_equiv
_atom_site_adp_type
_atom_site_occupancy
_atom_site_symmetry_multiplicity
_atom_site_calc_flag
_atom_site_refinement_flags
_atom_site_disorder_assembly
_atom_site_disorder_group
Hg1 Hg 0.177017(11) 0.24740(4) 0.041546(10) 0.02778(10) Uani 1 1 d . . .
Cl1 Cl 0.06342(6) 0.2429(3) 0.04389(6) 0.0286(3) Uani 1 1 d . . .
Cl2 Cl 0.17850(6) -0.1475(2) 0.03621(6) 0.0246(3) Uani 1 1 d . . .
Cl3 Cl 0.17571(7) 0.3310(2) -0.05699(7) 0.0264(3) Uani 1 1 d . . .
Cl4 Cl 0.22414(8) 0.3628(3) 0.13976(7) 0.0336(4) Uani 1 1 d . . .
N1A N 0.0597(2) 0.7209(7) 0.0660(2) 0.0269(12) Uani 1 1 d . . .
H1A H 0.0714 0.5932 0.0602 0.040 Uiso 1 1 calc R . .
H1B H 0.0899 0.8090 0.0685 0.040 Uiso 1 1 calc R . .
H1C H 0.0280 0.7564 0.0352 0.040 Uiso 1 1 calc R . .
C1A C 0.0432(3) 0.7275(9) 0.1215(2) 0.0206(12) Uani 1 1 d . . .
C2A C 0.0856(3) 0.7792(8) 0.1744(3) 0.0194(13) Uani 1 1 d . . .
C3A C 0.0666(3) 0.7758(8) 0.2250(3) 0.0178(12) Uani 1 1 d . . .
H3A H 0.0937 0.8115 0.2619 0.021 Uiso 1 1 calc R . .
C4A C 0.0089(3) 0.7212(7) 0.2225(2) 0.0152(12) Uani 1 1 d . . .
C5A C -0.0305(3) 0.6704(9) 0.1685(2) 0.0175(12) Uani 1 1 d . . .
H5A H -0.0699 0.6346 0.1661 0.021 Uiso 1 1 calc R . .
C6A C -0.0131(3) 0.6713(9) 0.1179(3) 0.0220(13) Uani 1 1 d . . .
H6A H -0.0400 0.6332 0.0811 0.026 Uiso 1 1 calc R . .
C7A C 0.1471(3) 0.8459(11) 0.1779(3) 0.0290(14) Uani 1 1 d . . .
H7A H 0.1663 0.7411 0.1609 0.044 Uiso 1 1 calc R . .
H7B H 0.1698 0.8676 0.2192 0.044 Uiso 1 1 calc R . .
H7C H 0.1453 0.9726 0.1559 0.044 Uiso 1 1 calc R . .
N1B N 1.1936(2) 0.8132(7) 0.9062(2) 0.0223(11) Uani 1 1 d . . .
H1D H 1.1878 0.8516 0.9408 0.033 Uiso 1 1 calc R . .
H1E H 1.2160 0.9079 0.8950 0.033 Uiso 1 1 calc R . .
H1F H 1.2126 0.6917 0.9111 0.033 Uiso 1 1 calc R . .
C1B C 1.1358(2) 0.7945(7) 0.8603(3) 0.0188(14) Uani 1 1 d . . .
C2B C 1.1362(2) 0.7337(9) 0.8049(2) 0.0216(12) Uani 1 1 d . . .
C3B C 1.0809(2) 0.7260(8) 0.7612(2) 0.0172(12) Uani 1 1 d . . .
H3B H 1.0791 0.6854 0.7224 0.021 Uiso 1 1 calc R . .
C4B C 1.0288(2) 0.7769(7) 0.7737(3) 0.0176(12) Uani 1 1 d . . .
C5B C 1.0315(3) 0.8318(9) 0.8311(3) 0.0215(13) Uani 1 1 d . . .
H5B H 0.9962 0.8638 0.8404 0.026 Uiso 1 1 calc R . .
C6B C 1.0858(2) 0.8400(9) 0.8750(2) 0.0199(12) Uani 1 1 d . . .
H6B H 1.0880 0.8764 0.9143 0.024 Uiso 1 1 calc R . .
C7B C 1.1911(3) 0.6683(11) 0.7906(3) 0.0362(16) Uani 1 1 d . . .
H7E H 1.2189 0.7817 0.7971 0.054 Uiso 1 1 calc R . .
H7F H 1.1807 0.6258 0.7493 0.054 Uiso 1 1 calc R . .
H7D H 1.2093 0.5548 0.8161 0.054 Uiso 1 1 calc R . .

loop_
_atom_site_aniso_label
_atom_site_aniso_U_11
_atom_site_aniso_U_22
_atom_site_aniso_U_33
_atom_site_aniso_U_23
_atom_site_aniso_U_13
_atom_site_aniso_U_12
Hg1 0.02998(14) 0.02999(14) 0.02474(13) -0.00097(14) 0.01023(9) 0.00184(15)
Cl1 0.0216(7) 0.0359(8) 0.0295(7) 0.0007(9) 0.0097(6) 0.0044(9)
Cl2 0.0221(7) 0.0255(8) 0.0303(8) 0.0044(7) 0.0142(6) 0.0036(7)
Cl3 0.0228(8) 0.0310(7) 0.0251(8) 0.0055(7) 0.0068(6) -0.0007(7)
Cl4 0.0431(10) 0.0368(10) 0.0237(8) -0.0036(7) 0.0143(7) -0.0074(8)
N1A 0.029(3) 0.034(3) 0.022(2) -0.003(2) 0.013(2) -0.005(2)
C1A 0.026(3) 0.019(3) 0.021(3) 0.000(3) 0.014(2) 0.005(3)
C2A 0.018(3) 0.017(3) 0.026(3) 0.003(2) 0.011(2) 0.004(2)
C3A 0.023(3) 0.011(3) 0.021(3) -0.002(2) 0.009(2) 0.000(2)
C4A 0.023(3) 0.007(3) 0.019(3) 0.004(2) 0.011(2) 0.003(2)
C5A 0.020(3) 0.014(2) 0.021(3) 0.000(2) 0.011(2) -0.004(2)
C6A 0.028(4) 0.020(3) 0.020(3) -0.003(2) 0.011(3) -0.005(3)
C7A 0.024(4) 0.034(4) 0.033(4) 0.000(3) 0.014(3) -0.002(3)
N1B 0.015(2) 0.029(3) 0.020(3) 0.002(2) 0.002(2) 0.001(2)
C1B 0.015(3) 0.015(4) 0.022(3) 0.006(2) -0.002(2) -0.002(2)
C2B 0.015(3) 0.023(3) 0.026(3) 0.005(3) 0.006(2) 0.004(3)
C3B 0.018(3) 0.012(3) 0.019(3) -0.004(2) 0.001(2) -0.002(2)
C4B 0.015(3) 0.008(3) 0.027(3) 0.004(2) 0.001(2) 0.001(2)
C5B 0.022(3) 0.015(3) 0.029(3) 0.003(3) 0.009(3) 0.006(3)
C6B 0.017(3) 0.024(3) 0.017(3) 0.001(3) 0.002(2) 0.006(3)
C7B 0.027(4) 0.047(4) 0.034(4) -0.004(3) 0.009(3) 0.004(3)

loop_
_atom_type_symbol
_atom_type_description
_atom_type_scat_dispersion_real
_atom_type_scat_dispersion_imag
_atom_type_scat_source
Hg Hg -2.3894 9.2266 'International Tables Vol C Tables 4.2.6.8 and 6.1.1.4'
Cl Cl 0.1484 0.1585 'International Tables Vol C Tables 4.2.6.8 and 6.1.1.4'
C C 0.0033 0.0016 'International Tables Vol C Tables 4.2.6.8 and 6.1.1.4'
N N 0.0061 0.0033 'International Tables Vol C Tables 4.2.6.8 and 6.1.1.4'
H H 0.0000 0.0000 'International Tables Vol C Tables 4.2.6.8 and 6.1.1.4'

loop_
_geom_angle_atom_site_label_1
_geom_angle_atom_site_label_2
_geom_angle_atom_site_label_3
_geom_angle
_geom_angle_site_symmetry_1
_geom_angle_site_symmetry_3
_geom_angle_publ_flag
Cl4 Hg1 Cl3 138.29(6) . . ?
Cl4 Hg1 Cl2 110.86(5) . . ?
Cl3 Hg1 Cl2 100.30(5) . . ?
Cl4 Hg1 Cl1 99.26(5) . . ?
Cl3 Hg1 Cl1 107.42(5) . . ?
Cl2 Hg1 Cl1 91.03(5) . . ?
C1A N1A H1A 109.5 . . ?
C1A N1A H1B 109.5 . . ?
H1A N1A H1B 109.5 . . ?
C1A N1A H1C 109.5 . . ?
H1A N1A H1C 109.5 . . ?
H1B N1A H1C 109.5 . . ?
C6A C1A C2A 123.5(5) . . ?
C6A C1A N1A 116.7(5) . . ?
C2A C1A N1A 119.8(5) . . ?
C1A C2A C3A 116.0(5) . . ?
C1A C2A C7A 123.2(5) . . ?
C3A C2A C7A 120.7(5) . . ?
C4A C3A C2A 121.8(5) . . ?
C4A C3A H3A 119.1 . . ?
C2A C3A H3A 119.1 . . ?
C5A C4A C3A 118.8(5) . . ?
C5A C4A C4A 121.7(6) . 2 ?
C3A C4A C4A 119.5(6) . 2 ?
C6A C5A C4A 120.8(5) . . ?
C6A C5A H5A 119.6 . . ?
C4A C5A H5A 119.6 . . ?
C1A C6A C5A 119.1(6) . . ?
C1A C6A H6A 120.5 . . ?
C5A C6A H6A 120.5 . . ?
C2A C7A H7A 109.5 . . ?
C2A C7A H7B 109.5 . . ?
H7A C7A H7B 109.5 . . ?
C2A C7A H7C 109.5 . . ?
H7A C7A H7C 109.5 . . ?
H7B C7A H7C 109.5 . . ?
C1B N1B H1D 109.5 . . ?
C1B N1B H1E 109.5 . . ?
H1D N1B H1E 109.5 . . ?
C1B N1B H1F 109.5 . . ?
H1D N1B H1F 109.5 . . ?
H1E N1B H1F 109.5 . . ?
C6B C1B C2B 124.3(5) . . ?
C6B C1B N1B 118.3(5) . . ?
C2B C1B N1B 117.4(5) . . ?
C1B C2B C3B 116.4(5) . . ?
C1B C2B C7B 123.5(5) . . ?
C3B C2B C7B 120.0(5) . . ?
C4B C3B C2B 121.4(5) . . ?
C4B C3B H3B 119.3 . . ?
C2B C3B H3B 119.3 . . ?
C5B C4B C3B 119.2(5) . . ?
C5B C4B C4B 120.3(6) . 2_756 ?
C3B C4B C4B 120.5(6) . 2_756 ?
C4B C5B C6B 120.2(5) . . ?
C4B C5B H5B 119.9 . . ?
C6B C5B H5B 119.9 . . ?
C1B C6B C5B 118.5(5) . . ?
C1B C6B H6B 120.8 . . ?
C5B C6B H6B 120.8 . . ?
C2B C7B H7E 109.5 . . ?
C2B C7B H7F 109.5 . . ?
H7E C7B H7F 109.5 . . ?
C2B C7B H7D 109.5 . . ?
H7E C7B H7D 109.5 . . ?
H7F C7B H7D 109.5 . . ?

loop_
_geom_bond_atom_site_label_1
_geom_bond_atom_site_label_2
_geom_bond_distance
_geom_bond_site_symmetry_2
_geom_bond_publ_flag
Hg1 Cl4 2.3936(16) . ?
Hg1 Cl3 2.3993(15) . ?
Hg1 Cl2 2.6110(16) . ?
Hg1 Cl1 2.7114(14) . ?
N1A C1A 1.487(7) . ?
N1A H1A 0.9100 . ?
N1A H1B 0.9100 . ?
N1A H1C 0.9100 . ?
C1A C6A 1.364(8) . ?
C1A C2A 1.399(8) . ?
C2A C3A 1.406(8) . ?
C2A C7A 1.502(8) . ?
C3A C4A 1.400(8) . ?
C3A H3A 0.9500 . ?
C4A C5A 1.386(8) . ?
C4A C4A 1.488(10) 2 ?
C5A C6A 1.384(7) . ?
C5A H5A 0.9500 . ?
C6A H6A 0.9500 . ?
C7A H7A 0.9800 . ?
C7A H7B 0.9800 . ?
C7A H7C 0.9800 . ?
N1B C1B 1.482(7) . ?
N1B H1D 0.9100 . ?
N1B H1E 0.9100 . ?
N1B H1F 0.9100 . ?
C1B C6B 1.367(8) . ?
C1B C2B 1.379(8) . ?
C2B C3B 1.410(7) . ?
C2B C7B 1.503(8) . ?
C3B C4B 1.396(8) . ?
C3B H3B 0.9500 . ?
C4B C5B 1.395(8) . ?
C4B C4B 1.491(11) 2_756 ?
C5B C6B 1.398(8) . ?
C5B H5B 0.9500 . ?
C6B H6B 0.9500 . ?
C7B H7E 0.9800 . ?
C7B H7F 0.9800 . ?
C7B H7D 0.9800 . ?

loop_
_geom_hbond_atom_site_label_D
_geom_hbond_atom_site_label_H
_geom_hbond_atom_site_label_A
_geom_hbond_distance_DH
_geom_hbond_distance_HA
_geom_hbond_distance_DA
_geom_hbond_angle_DHA
_geom_hbond_site_symmetry_A
N1A H1A Cl1 0.91 2.34 3.204(5) 157.8 .
N1A H1B Cl2 0.91 2.46 3.222(5) 141.5 1_565
N1A H1B Cl1 0.91 2.95 3.491(5) 119.4 1_565
N1A H1C Cl1 0.91 2.41 3.296(5) 164.5 5_565
N1B H1D Cl2 0.91 2.34 3.228(5) 163.6 1_666
N1B H1E Cl4 0.91 2.39 3.294(5) 175.5 7_666
N1B H1F Cl2 0.91 2.53 3.129(5) 123.9 7_656
N1B H1F Cl3 0.91 2.72 3.362(5) 128.2 1_656

loop_
_geom_torsion_atom_site_label_1
_geom_torsion_atom_site_label_2
_geom_torsion_atom_site_label_3
_geom_torsion_atom_site_label_4
_geom_torsion
_geom_torsion_site_symmetry_1
_geom_torsion_site_symmetry_2
_geom_torsion_site_symmetry_3
_geom_torsion_site_symmetry_4
_geom_torsion_publ_flag
C6A C1A C2A C3A -1.7(8) . . . . ?
N1A C1A C2A C3A -178.2(5) . . . . ?
C6A C1A C2A C7A -178.5(6) . . . . ?
N1A C1A C2A C7A 5.0(8) . . . . ?
C1A C2A C3A C4A 0.8(8) . . . . ?
C7A C2A C3A C4A 177.7(5) . . . . ?
C2A C3A C4A C5A -0.4(8) . . . . ?
C2A C3A C4A C4A -179.7(4) . . . 2 ?
C3A C4A C5A C6A 0.7(8) . . . . ?
C4A C4A C5A C6A -180.0(4) 2 . . . ?
C2A C1A C6A C5A 2.0(9) . . . . ?
N1A C1A C6A C5A 178.6(5) . . . . ?
C4A C5A C6A C1A -1.5(9) . . . . ?
C6B C1B C2B C3B 2.2(9) . . . . ?
N1B C1B C2B C3B -177.2(5) . . . . ?
C6B C1B C2B C7B -174.9(6) . . . . ?
N1B C1B C2B C7B 5.7(9) . . . . ?
C1B C2B C3B C4B -0.2(8) . . . . ?
C7B C2B C3B C4B 177.0(6) . . . . ?
C2B C3B C4B C5B -1.5(8) . . . . ?
C2B C3B C4B C4B 177.2(4) . . . 2_756 ?
C3B C4B C5B C6B 1.4(8) . . . . ?
C4B C4B C5B C6B -177.3(4) 2_756 . . . ?
C2B C1B C6B C5B -2.4(9) . . . . ?
N1B C1B C6B C5B 177.0(5) . . . . ?
C4B C5B C6B C1B 0.4(9) . . . . ?
